data_2020967
loop_
_publ_author_name
'Faroque, Muhammad Umer'
'Noureen, Sajida'
'Ahmed, Maqsood'
'Tahir, Muhammad Nawaz'

_publ_section_title
;
 Electrostatic properties of the pyrimethamine--2,4-dihydroxybenzoic acid
 cocrystal in methanol studied using transferred electron-density
 parameters
;
_journal_coeditor_code LY3057
_journal_issue 1
_journal_name_full 'Acta Crystallographica Section C'
_journal_page_first 100
_journal_page_last 107
_journal_paper_doi 10.1107/S2053229617017788
_journal_volume 74
_journal_year 2018
_chemical_formula_iupac 'C12 H14 Cl N4 +, C7 H5 O4 -, C1 H4 O1'
_chemical_formula_moiety 'C12 H14 Cl N4 +, C7 H5 O4 -, C1 H4 O1'
_chemical_formula_sum 'C20 H23 Cl N4 O5'
_chemical_formula_weight 434.855
_chemical_name_systematic
;
2,4-Diamino-5-(4-chlorophenyl)-6-ethylpyrimidin-1-ium
2,4-dihydroxybenzoate methanol monosolvate
;
_space_group_IT_number 2
_symmetry_cell_setting triclinic
_symmetry_space_group_name_Hall '-P 1'
_symmetry_space_group_name_H-M 'P -1'
_atom_sites_solution_hydrogens difmap
_atom_sites_solution_primary direct
_atom_sites_solution_secondary difmap
_audit_creation_method 'MoPro v15.10   rev. 1113 '
_cell_angle_alpha 84.941(3)
_cell_angle_beta 85.798(2)
_cell_angle_gamma 69.408(2)
_cell_formula_units_Z 2
_cell_length_a 9.0137(4)
_cell_length_b 10.6080(6)
_cell_length_c 11.8132(6)
_cell_measurement_reflns_used 845
_cell_measurement_temperature 296
_cell_measurement_theta_max 28.36
_cell_measurement_theta_min 1.73
_cell_volume 1052.18(9)
_computing_cell_refinement
;
APEX2 (Bruker, 2014)
;
_computing_data_collection
;
APEX2 (Bruker, 2014)
;
_computing_data_reduction
;
SAINT (Bruker, 2014)
;
_computing_molecular_graphics
;
Mercury (Macrae <i>et al.</i>,  2008) and MoProViewer (Guillot,
2011)
;
_computing_publication_material
;
publCIF (Westrip, 2010)
;
_computing_structure_refinement
;
MoPro (Jelsch <i>et al.</i>, 2005)
;
_computing_structure_solution
;
SIR92 (Altomare <i>et al.</i>, 1993)
;
_diffrn_ambient_temperature 296(2)
_diffrn_measured_fraction_theta_full 0.988
_diffrn_measured_fraction_theta_max 0.988
_diffrn_measurement_device_type 'Bruker Kappa APEXII CCD detector'
_diffrn_measurement_method '\w and \f scan'
_diffrn_radiation_monochromator Graphite
_diffrn_radiation_source 'fine-focus sealed tube'
_diffrn_radiation_type MoK\a
_diffrn_radiation_wavelength 0.71073
_diffrn_reflns_av_R_equivalents 0.026
_diffrn_reflns_av_sigmaI/netI 0.02287
_diffrn_reflns_limit_h_max 12
_diffrn_reflns_limit_h_min 0
_diffrn_reflns_limit_k_max 14
_diffrn_reflns_limit_k_min -12
_diffrn_reflns_limit_l_max 15
_diffrn_reflns_limit_l_min -15
_diffrn_reflns_number 18806
_diffrn_reflns_theta_full 28.36
_diffrn_reflns_theta_max 28.36
_diffrn_reflns_theta_min 1.73
_exptl_absorpt_coefficient_mu 0.221
_exptl_absorpt_correction_T_max 0.941
_exptl_absorpt_correction_T_min 0.913
_exptl_absorpt_correction_type multi-scan
_exptl_absorpt_process_details
;
(SADABS; Krause <i>et al.</i>,  2015)
;
_exptl_crystal_colour colorless
_exptl_crystal_density_diffrn 1.373
_exptl_crystal_description 'Rod like'
_exptl_crystal_F_000 456
_exptl_crystal_size_max 0.420
_exptl_crystal_size_mid 0.320
_exptl_crystal_size_min 0.280
_refine_diff_density_max 0.18
_refine_diff_density_min -0.33
_refine_ls_extinction_method none
_refine_ls_goodness_of_fit_ref 1.022
_refine_ls_hydrogen_treatment constr
_refine_ls_matrix_type full
_refine_ls_number_parameters 271
_refine_ls_number_reflns 5182
_refine_ls_number_restraints 0
_refine_ls_restrained_S_all 0.000
_refine_ls_R_factor_all 0.0448
_refine_ls_R_factor_gt 0.0315
_refine_ls_shift/su_max 0.001
_refine_ls_shift/su_mean 0.000
_refine_ls_structure_factor_coef Fsqd
_refine_ls_weighting_details 'calc w =1/[\s^2^(Fo^2^)+(0.01P)^2^+0.2P] where P=(Fo^2^+2Fc^2^)/3'
_refine_ls_weighting_scheme calc
_refine_ls_wR_factor_gt 0.0569
_refine_ls_wR_factor_ref 0.0609
_reflns_number_gt 3920
_reflns_number_total 5192
_reflns_threshold_expression >2.0sigma(I)
_cod_data_source_file ly3057sup1.cif
_cod_data_source_block I
_cod_database_code 2020967
_shelx_estimated_absorpt_t_min 0.913
_shelx_estimated_absorpt_t_max 0.941

loop_
_symmetry_equiv_pos_as_xyz
'x, y, z'
'-x, -y, -z'

loop_
_atom_site_type_symbol
_atom_site_label
_atom_site_fract_x
_atom_site_fract_y
_atom_site_fract_z
_atom_site_U_iso_or_equiv
_atom_site_adp_type
_atom_site_calc_flag
_atom_site_occupancy
Cl CL1 0.33917(5) 0.65702(4) 0.66837(3) 0.06917(6) Uani d 1
N N1 0.49573(12) 0.76445(10) -0.01870(8) 0.04435(12) Uani d 1
N N2 0.30231(11) 0.97539(9) 0.01302(7) 0.03601(11) Uani d 1
H H2A 0.23472 1.07388 -0.02262 0.05240 Uani d 1
N N3 0.58108(14) 0.60521(11) 0.12608(9) 0.05699(14) Uani d 1
H H3A 0.66202 0.54971 0.06645 0.05975 Uani d 1
H H3B 0.58525 0.57582 0.21289 0.05739 Uani d 1
N N4 0.42086(12) 0.92775(10) -0.16533(8) 0.04617(12) Uani d 1
C C1 0.36847(13) 0.77349(11) 0.29333(9) 0.03487(12) Uani d 1
C C2 0.41118(15) 0.84220(13) 0.37355(10) 0.04276(15) Uani d 1
H H2 0.45150 0.92513 0.34528 0.06197 Uani d 1
C C3 0.40338(15) 0.80602(14) 0.48885(10) 0.04662(16) Uani d 1
H H3 0.43513 0.86093 0.55043 0.07108 Uani calc 1
C C4 0.35427(15) 0.69867(13) 0.52432(9) 0.04350(14) Uani d 1
C C5 0.31429(16) 0.62668(13) 0.44737(11) 0.04883(16) Uani d 1
H H5 0.27862 0.54146 0.47659 0.06249 Uani d 1
C C6 0.32080(15) 0.66498(13) 0.33185(10) 0.04378(15) Uani d 1
H H6 0.28857 0.60915 0.27130 0.05634 Uani d 1
C C7 0.37513(13) 0.81587(11) 0.17042(9) 0.03530(12) Uani d 1
C C8 0.48437(14) 0.72848(12) 0.09141(9) 0.04050(13) Uani d 1
C C9 0.40732(13) 0.88723(11) -0.05628(9) 0.03643(12) Uani d 1
C C10 0.28437(13) 0.94036(11) 0.12575(9) 0.03415(12) Uani d 1
C C11 0.15735(14) 1.04593(12) 0.18997(9) 0.04290(14) Uani d 1
H H11A 0.17458 1.14275 0.17218 0.05727 Uani d 1
H H11B 0.16803 1.01938 0.28119 0.05922 Uani d 1
C C12 -0.00847(16) 1.06057(16) 0.15766(12) 0.06105(18) Uani d 1
H H12A -0.02503 0.96466 0.17263 0.06199 Uani d 1
H H12B -0.02206 1.09325 0.06888 0.06026 Uani d 1
H H12C -0.09536 1.13435 0.20784 0.06519 Uani d 1
H H4A 0.35680 1.02537 -0.19574 0.05493 Uani d 1
H H4B 0.50171 0.86365 -0.21649 0.05922 Uani d 1
O O1 -0.12156(11) 0.77498(9) 0.06705(7) 0.05233(11) Uani d 1
O O2 -0.24389(10) 0.80607(8) 0.23764(7) 0.05055(10) Uani d 1
O O3 0.13368(11) 0.57317(9) 0.03745(7) 0.06016(12) Uani d 1
H H3C 0.04025 0.65741 0.02147 0.05307 Uani d 1
O O4 0.29860(10) 0.23892(8) 0.33503(7) 0.04685(10) Uani d 1
H H4C 0.26858 0.21448 0.41339 0.06035 Uani d 1
C C13 -0.13934(14) 0.73606(12) 0.17024(9) 0.03873(13) Uani d 1
C C14 -0.02874(13) 0.60170(11) 0.21147(9) 0.03473(12) Uani d 1
C C15 0.10360(14) 0.52848(12) 0.14411(9) 0.03901(13) Uani d 1
C C16 0.21195(14) 0.40712(12) 0.18746(9) 0.04283(14) Uani d 1
H H16 0.31466 0.35200 0.13565 0.05911 Uani d 1
C C17 0.18823(13) 0.35672(11) 0.29675(9) 0.03611(13) Uani d 1
C C18 0.05498(15) 0.42560(12) 0.36399(9) 0.04299(14) Uani d 1
H H18 0.03474 0.38497 0.44870 0.06575 Uani d 1
C C19 -0.05053(14) 0.54690(12) 0.32008(9) 0.04207(14) Uani d 1
H H19 -0.15358 0.60014 0.37244 0.06595 Uani d 1
O O5 0.23042(12) 0.14695(9) 0.54390(7) 0.05488(12) Uani d 1
H H5A 0.23976 0.17247 0.62158 0.06964 Uani calc 1
C C20 0.0976(2) 0.10696(18) 0.54816(14) 0.0736(2) Uani d 1
H H20A 0.05890 0.11098 0.46338 0.07710 Uani calc 1
H H20B 0.00337 0.17435 0.59849 0.08158 Uani calc 1
H H20C 0.12758 0.00543 0.58587 0.08161 Uani calc 1

loop_
_atom_site_aniso_label
_atom_site_aniso_U_11
_atom_site_aniso_U_22
_atom_site_aniso_U_33
_atom_site_aniso_U_12
_atom_site_aniso_U_13
_atom_site_aniso_U_23
CL1 0.0932(3) 0.0603(2) 0.03487(16) -0.0082(2) 0.01056(16) 0.00861(14)
N1 0.0481(6) 0.0342(6) 0.0314(5) 0.0075(4) 0.0044(4) 0.0014(4)
N2 0.0370(5) 0.0307(5) 0.0297(4) 0.0011(4) -0.0014(4) -0.0009(4)
H2A 0.05560 0.04234 0.04176 0.00340 -0.00183 0.00241
N3 0.0660(7) 0.0374(6) 0.0390(5) 0.0139(5) 0.0059(5) 0.0057(4)
H3A 0.05438 0.05253 0.04813 0.00732 0.01229 0.00228
H3B 0.05893 0.05356 0.04018 0.00094 0.00375 0.00771
N4 0.0491(6) 0.0400(6) 0.0312(5) 0.0044(5) 0.0041(4) 0.0045(4)
C1 0.0374(6) 0.0333(6) 0.0285(5) -0.0062(5) -0.0013(4) 0.0004(4)
C2 0.0534(7) 0.0451(7) 0.0324(6) -0.0210(6) -0.0047(5) 0.0027(5)
H2 0.07840 0.05412 0.04616 -0.01536 -0.00742 0.00600
C3 0.0562(7) 0.0504(8) 0.0312(6) -0.0162(6) -0.0061(5) 0.0015(5)
H3 0.10098 0.06467 0.04151 -0.02043 -0.01143 -0.00017
C4 0.0465(7) 0.0407(7) 0.0313(5) -0.0028(5) 0.0032(5) 0.0047(5)
C5 0.0594(8) 0.0401(7) 0.0434(7) -0.0164(6) 0.0085(6) 0.0032(5)
H5 0.07706 0.05693 0.04358 -0.01460 0.00634 0.00439
C6 0.0539(7) 0.0395(7) 0.0382(6) -0.0172(6) 0.0018(5) -0.0033(5)
H6 0.06638 0.05229 0.04007 -0.00901 0.00375 -0.00329
C7 0.0378(6) 0.0319(6) 0.0269(5) -0.0012(5) 0.0002(4) -0.0008(4)
C8 0.0443(6) 0.0314(6) 0.0306(5) 0.0042(5) 0.0017(5) 0.0015(5)
C9 0.0363(6) 0.0332(6) 0.0286(5) 0.0010(5) 0.0018(4) -0.0011(4)
C10 0.0345(6) 0.0317(6) 0.0294(5) -0.0028(5) -0.0017(4) -0.0031(4)
C11 0.0450(7) 0.0380(7) 0.0340(6) 0.0014(5) -0.0008(5) -0.0088(5)
H11A 0.06180 0.04469 0.05461 -0.00564 -0.00190 -0.00216
H11B 0.06628 0.05862 0.03619 -0.00195 0.00042 -0.00199
C12 0.0416(7) 0.0708(10) 0.0595(8) -0.0063(7) 0.0111(6) -0.0125(7)
H12A 0.06273 0.04421 0.06714 -0.00554 -0.00015 0.00121
H12B 0.06024 0.06741 0.04171 -0.00905 -0.00145 0.00011
H12C 0.05873 0.05885 0.06056 0.00319 0.00981 -0.02275
H4A 0.05911 0.04529 0.04338 0.00048 0.00000 0.00565
H4B 0.06154 0.05209 0.04283 0.00307 0.01195 -0.00021
O1 0.0615(6) 0.0385(5) 0.0341(4) 0.0076(4) 0.0032(4) 0.0078(4)
O2 0.0504(5) 0.0400(5) 0.0379(4) 0.0107(4) 0.0045(4) 0.0030(4)
O3 0.0653(6) 0.0496(6) 0.0363(4) 0.0104(4) 0.0145(4) 0.0085(4)
H3C 0.05585 0.03992 0.04635 0.00279 0.00178 0.00135
O4 0.0480(5) 0.0365(5) 0.0383(4) 0.0065(4) -0.0024(4) 0.0017(3)
H4C 0.06385 0.05447 0.04625 -0.00457 0.00459 0.00971
C13 0.0413(6) 0.0313(6) 0.0321(6) 0.0005(5) -0.0004(5) 0.0018(5)
C14 0.0357(6) 0.0289(6) 0.0300(5) 0.0000(5) -0.0004(4) 0.0002(4)
C15 0.0428(6) 0.0334(6) 0.0286(5) 0.0007(5) 0.0031(5) -0.0007(4)
C16 0.0431(6) 0.0351(7) 0.0324(5) 0.0065(5) 0.0055(5) 0.0005(5)
H16 0.06083 0.04742 0.04718 0.00539 0.00998 -0.00075
C17 0.0386(6) 0.0293(6) 0.0304(5) 0.0008(5) -0.0017(4) -0.0024(4)
C18 0.0478(7) 0.0337(7) 0.0311(5) 0.0035(5) 0.0050(5) 0.0038(5)
H18 0.06856 0.06220 0.04823 -0.00629 0.01085 0.01155
C19 0.0427(6) 0.0344(7) 0.0330(6) 0.0039(5) 0.0064(5) 0.0024(5)
H19 0.05816 0.05955 0.05840 0.00109 0.01808 0.00201
O5 0.0646(6) 0.0529(6) 0.0401(5) -0.0137(5) 0.0020(4) 0.0013(4)
H5A 0.07959 0.07025 0.04809 -0.01643 0.00158 0.00955
C20 0.0670(10) 0.0770(12) 0.0685(10) -0.0169(9) 0.0055(8) -0.0022(8)
H20A 0.07861 0.08248 0.06156 -0.02234 -0.00910 0.02163
H20B 0.07232 0.07757 0.08007 -0.01329 0.01424 0.00383
H20C 0.08235 0.07022 0.08053 -0.01971 -0.00990 0.03309

loop_
_atom_type_symbol
_atom_type_description
_atom_type_scat_dispersion_real
_atom_type_scat_dispersion_imag
_atom_type_scat_source
C C 0.0033 0.0016 'Clementi & Roetti 1974. Atomic Data & Nuclear Data Tables. 14, 177'
H H 0.0000 0.0000 'Clementi & Roetti 1974. Atomic Data & Nuclear Data Tables. 14, 177'
N N 0.0061 0.0033 'Clementi & Roetti 1974. Atomic Data & Nuclear Data Tables. 14, 177'
O O 0.0106 0.0060 'Clementi & Roetti 1974. Atomic Data & Nuclear Data Tables. 14, 177'
Cl Cl 0.1484 0.1585 'Clementi & Roetti 1974. Atomic Data & Nuclear Data Tables. 14, 177'

loop_
_geom_angle_atom_site_label_1
_geom_angle_atom_site_label_2
_geom_angle_atom_site_label_3
_geom_angle
C9 N1 C8 118.58(9)
C9 N2 C10 120.79(8)
C9 N2 H2A 118.480
C10 N2 H2A 120.725
C8 N3 H3A 117.422
C8 N3 H3B 119.300
H3A N3 H3B 122.458
C9 N4 H4B 118.256
C9 N4 H4A 121.090
H4B N4 H4A 120.468
C7 C1 C6 121.54(9)
C7 C1 C2 120.15(9)
C6 C1 C2 118.30(10)
C3 C2 H2 119.271
C4 C3 C2 119.02(10)
C4 C3 H3 120.363
C5 C4 C3 121.37(11)
C6 C5 H5 120.580
C8 C7 C10 115.89(9)
C8 C7 C1 121.14(8)
C10 C7 C1 122.91(9)
C12 C11 H11B 109.046
C12 C11 H11A 109.070
H11B C11 H11A 107.966
H12A C12 H12B 109.384
H12A C12 H12C 109.809
H12B C12 H12C 109.280
C15 O3 H3C 104.751
C17 O4 H4C 109.567
C15 C14 C19 117.97(9)
C17 C16 C15 120.06(9)
C17 C16 H16 119.847
C19 C18 H18 120.763
C20 O5 H5A 107.051
H20A C20 H20B 109.262
H20A C20 H20C 109.353
H20B C20 H20C 109.601

loop_
_geom_bond_atom_site_label_1
_geom_bond_atom_site_label_2
_geom_bond_distance
CL1 C4 1.7278(11)
N1 C9 1.3222(14)
N1 C8 1.3298(14)
N2 C9 1.3563(13)
N2 C10 1.3642(13)
N2 H2A 1.0734(2)
N3 C8 1.3393(14)
N3 H3A 1.03476
N3 H3B 1.04468
N4 C9 1.3324(13)
N4 H4B 1.00900
N4 H4A 1.03879
C1 C7 1.4849(14)
C1 C6 1.3942(17)
C1 C2 1.3964(16)
C2 C3 1.3858(16)
C2 H2 1.08300
C3 C4 1.3826(18)
C3 H3 1.08300
C4 C5 1.3797(18)
C5 C6 1.3921(16)
C5 H5 1.08300
C6 H6 1.08300
C7 C8 1.4408(15)
C7 C10 1.3682(15)
C10 C11 1.5037(15)
C11 C12 1.5211(19)
C11 H11B 1.09200
C11 H11A 1.09200
C12 H12A 1.07700
C12 H12B 1.07700
C12 H12C 1.07700
O1 C13 1.2693(13)
O2 C13 1.2553(13)
O3 C15 1.3493(13)
O3 H3C 1.00374
O4 C17 1.3594(13)
O4 H4C 0.98366
C13 C14 1.4872(15)
C14 C15 1.4063(15)
C14 C19 1.3908(15)
C15 C16 1.3950(15)
C16 C17 1.3844(15)
C16 H16 1.08300
C17 C18 1.3974(15)
C18 C19 1.3867(16)
C18 H18 1.08300
C19 H19 1.08300
O5 C20 1.3999(19)
O5 H5A 0.99680
C20 H20A 1.07700
C20 H20B 1.07700
C20 H20C 1.07700

loop_
_geom_hbond_atom_site_label_D
_geom_hbond_atom_site_label_H
_geom_hbond_atom_site_label_A
_geom_hbond_site_symmetry_A
_geom_hbond_distance_DH
_geom_hbond_distance_HA
_geom_hbond_distance_DA
_geom_hbond_angle_DHA
N3 H3B C1 1_555 1.05(2) 2.51(2) 2.9011(18) 101.0(10)
N3 H3B C6 1_555 1.05(2) 2.59(2) 3.193(2) 115.0(10)
C11 H11B C1 1_555 1.09(10) 2.597(18) 3.0522(19) 104.(2)
C11 H11B C2 1_555 1.09(10) 2.57(4) 3.321(2) 125.(3)
O3 H3C O1 1_555 1.00(2) 1.64(2) 2.5591(16) 149.(2)
O3 H3C C13 1_555 1.00(2) 2.30(2) 2.9024(17) 117.0(10)
O4 H4C O5 1_555 0.97(2) 1.72(2) 2.6820(16) 170.2(5)
O4 H4C C20 1_555 0.97(2) 2.61(2) 3.474(2) 149.(2)
O5 H5A O2 2_566 1.00(3) 1.70(3) 2.6904(16) 169.1(6)
N2 H2A O1 2_575 1.07(2) 1.64(2) 2.7046(15) 175.2(3)
N2 H2A C13 2_575 1.07(2) 2.50(2) 3.5152(17) 158.0(6)
C12 H12B O1 2_575 1.08(9) 2.60(5) 3.409(2) 131.(4)
N4 H4A O2 2_575 1.04(2) 1.77(2) 2.8023(16) 176(3)
N4 H4A C13 2_575 1.04(2) 2.63(2) 3.5757(19) 152(9)
N3 H3A O3 2_665 1.03(2) 2.20(2) 3.2278(17) 170(3)
N4 H4B O4 2_665 1.03(2) 2.22(2) 3.2051(16) 167(6)
C16 H16 N1 2_665 1.08(5) 2.20(6) 3.2736(18) 173.5(8)
N3 H3B CL1 2_666 1.05(2) 2.62(2) 3.4364(14) 133.0(10)

loop_
_geom_torsion_atom_site_label_1
_geom_torsion_atom_site_label_2
_geom_torsion_atom_site_label_3
_geom_torsion_atom_site_label_4
_geom_torsion
CL1 C4 C5 C6 177.37(3)
CL1 C4 C5 H5 -2.77
CL1 C4 C3 C2 -178.13(2)
CL1 C4 C3 H3 1.82
N1 C9 N2 C10 0.34(14)
N1 C9 N2 H2A 179.53
N1 C9 N4 H4B -1.80
N1 C9 N4 H4A -176.85
N1 C8 N3 H3A 3.86
N1 C8 N3 H3B 173.75
N1 C8 C7 C10 -1.05(15)
N1 C8 C7 C1 -178.52(5)
N2 C9 N1 C8 -2.21(15)
N2 C9 N4 H4B 177.80
N2 C9 N4 H4A 2.75
N2 C10 C7 C8 -0.85(15)
N2 C10 C7 C1 176.57(11)
N2 C10 C11 C12 70.81(19)
N2 C10 C11 H11B -167.99
N2 C10 C11 H11A -50.14
H2A N2 C9 N4 -0.07
H2A N2 C10 C7 -177.95
H2A N2 C10 C11 4.01
N3 C8 N1 C9 -177.31(19)
N3 C8 C7 C10 178.82(18)
N3 C8 C7 C1 1.35(15)
H3A N3 C8 C7 -176.02
H3B N3 C8 C7 -6.13
N4 C9 N2 C10 -179.25(16)
N4 C9 N1 C8 177.4(2)
C1 C7 C10 C11 -5.62(14)
C1 C6 C5 C4 0.67(17)
C1 C6 C5 H5 -179.20
C1 C2 C3 C4 0.85(17)
C1 C2 C3 H3 -179.09
C2 C1 C7 C8 114.9(2)
C2 C1 C7 C10 -62.38(19)
C2 C1 C6 C5 0.63(18)
C2 C1 C6 H6 -179.19
C2 C3 C4 C5 0.50(18)
H2 C2 C1 C7 -1.30
H2 C2 C1 C6 178.41
H2 C2 C3 C4 -178.96
H2 C2 C3 H3 1.09
C3 C4 C5 C6 -1.25(18)
C3 C4 C5 H5 178.62
C3 C2 C1 C7 178.89(7)
C3 C2 C1 C6 -1.40(18)
H3 C3 C4 C5 -179.55
C4 C5 C6 H6 -179.51
C5 C6 C1 C7 -179.67(3)
H5 C5 C6 H6 0.62
C6 C1 C7 C8 -64.80(19)
C6 C1 C7 C10 117.9(2)
H6 C6 C1 C7 0.51
C7 C8 N1 C9 2.57(15)
C7 C10 N2 C9 1.22(15)
C7 C10 C11 C12 -107.1(2)
C7 C10 C11 H11B 14.09
C7 C10 C11 H11A 131.94
C8 C7 C10 C11 176.97(16)
C9 N2 C10 C11 -176.82(13)
C10 C11 C12 H12A 57.40
C10 C11 C12 H12B -62.36
C10 C11 C12 H12C 177.90
H11A C11 C12 H12A 178.31
H11A C11 C12 H12B 58.55
H11A C11 C12 H12C -61.18
H11B C11 C12 H12A -64.01
H11B C11 C12 H12B 176.24
H11B C11 C12 H12C 56.50
O1 C13 C14 C15 8.49(15)
O1 C13 C14 C19 -173.81(15)
O2 C13 C14 C15 -170.86(15)
O2 C13 C14 C19 6.84(16)
O3 C15 C14 C13 -2.75(14)
O3 C15 C14 C19 179.50(16)
O3 C15 C16 C17 179.43(16)
O3 C15 C16 H16 -0.71
H3C O3 C15 C14 -4.73
H3C O3 C15 C16 177.00
O4 C17 C16 C15 -179.22(16)
O4 C17 C16 H16 0.91
O4 C17 C18 C19 178.47(18)
O4 C17 C18 H18 -1.47
H4C O4 C17 C16 179.64
H4C O4 C17 C18 -0.45
C13 C14 C15 C16 175.47(14)
C13 C14 C19 C18 -176.24(13)
C13 C14 C19 H19 4.06
C14 C15 C16 C17 1.13(16)
C14 C15 C16 H16 -179.01
C14 C19 C18 C17 0.40(16)
C14 C19 C18 H18 -179.65
C15 C14 C19 C18 1.53(16)
C15 C14 C19 H19 -178.17
C15 C16 C17 C18 0.87(16)
C16 C17 C18 C19 -1.62(16)
C16 C17 C18 H18 178.43
C16 C15 C14 C19 -2.29(16)
H16 C16 C17 C18 -179.00
C17 C18 C19 H19 -179.90
H18 C18 C19 H19 0.05
H5A O5 C20 H20A 160.85
H5A O5 C20 H20B 41.16
H5A O5 C20 H20C -78.99

_cod_database_fobs_code 2020967
